data_7019875
loop_
_publ_author_name
'Ghorai, Debasish'
'Kumar, Shanish'
'Mani, Ganesan'

_publ_section_title
;
 Mononuclear, helical binuclear palladium and lithium complexes bearing a
 new pyrrole-based NNN-pincer ligand: fluxional property.
;
_journal_issue 31
_journal_name_full 'Dalton transactions (Cambridge, England : 2003)'
_journal_page_first 9503
_journal_page_last 9512
_journal_paper_doi 10.1039/c2dt30816a
_journal_volume 41
_journal_year 2012
_chemical_formula_sum 'C16 H25 N5 O2'
_chemical_formula_weight 319.41
_chemical_name_systematic
;
?
;
_space_group_IT_number 29
_symmetry_cell_setting orthorhombic
_symmetry_space_group_name_Hall 'P 2c -2ac'
_symmetry_space_group_name_H-M 'P c a 21'
_atom_sites_solution_hydrogens geom
_atom_sites_solution_primary direct
_atom_sites_solution_secondary difmap
_audit_creation_method SHELXL-97
_cell_angle_alpha 90.00
_cell_angle_beta 90.00
_cell_angle_gamma 90.00
_cell_formula_units_Z 4
_cell_length_a 25.795(7)
_cell_length_b 4.4057(12)
_cell_length_c 16.118(4)
_cell_measurement_reflns_used 19760
_cell_measurement_temperature 293(2)
_cell_measurement_theta_max 0.997
_cell_measurement_theta_min 0.973
_cell_volume 1831.7(8)
_computing_structure_refinement 'SHELXL-97 (Sheldrick, 2008)'
_computing_structure_solution 'SHELXS-97 (Sheldrick, 1990)'
_diffrn_ambient_temperature 293(2)
_diffrn_measured_fraction_theta_full 0.998
_diffrn_measured_fraction_theta_max 0.998
_diffrn_measurement_device_type 'Bruker-APEX-II CCD area detector'
_diffrn_measurement_method hemisphere
_diffrn_radiation_monochromator graphite
_diffrn_radiation_source 'fine-focus sealed tube'
_diffrn_radiation_type MoK\a
_diffrn_radiation_wavelength 0.71073
_diffrn_reflns_av_R_equivalents 0.1100
_diffrn_reflns_av_sigmaI/netI 0.0668
_diffrn_reflns_limit_h_max 30
_diffrn_reflns_limit_h_min -30
_diffrn_reflns_limit_k_max 5
_diffrn_reflns_limit_k_min -5
_diffrn_reflns_limit_l_max 18
_diffrn_reflns_limit_l_min -19
_diffrn_reflns_number 19760
_diffrn_reflns_theta_full 25.00
_diffrn_reflns_theta_max 25.00
_diffrn_reflns_theta_min 1.58
_exptl_absorpt_coefficient_mu 0.079
_exptl_absorpt_correction_T_max 0.9968
_exptl_absorpt_correction_T_min 0.9728
_exptl_absorpt_correction_type multi-scan
_exptl_absorpt_process_details SADABS
_exptl_crystal_colour Colorless
_exptl_crystal_density_diffrn 1.158
_exptl_crystal_density_meas ?
_exptl_crystal_density_method 'not measured'
_exptl_crystal_description Needle
_exptl_crystal_F_000 688
_exptl_crystal_size_max 0.35
_exptl_crystal_size_mid 0.05
_exptl_crystal_size_min 0.04
_refine_diff_density_max 0.102
_refine_diff_density_min -0.104
_refine_diff_density_rms 0.027
_refine_ls_abs_structure_details 'Flack H D (1983), Acta Cryst. A39, 876-881'
_refine_ls_abs_structure_Flack 0(4)
_refine_ls_extinction_method none
_refine_ls_goodness_of_fit_ref 1.005
_refine_ls_hydrogen_treatment constr
_refine_ls_matrix_type full
_refine_ls_number_parameters 215
_refine_ls_number_reflns 3221
_refine_ls_number_restraints 1
_refine_ls_restrained_S_all 1.004
_refine_ls_R_factor_all 0.1565
_refine_ls_R_factor_gt 0.0553
_refine_ls_shift/su_max 0.000
_refine_ls_shift/su_mean 0.000
_refine_ls_structure_factor_coef Fsqd
_refine_ls_weighting_details 'calc w=1/[\s^2^(Fo^2^)+(0.0674P)^2^+0.0000P] where P=(Fo^2^+2Fc^2^)/3'
_refine_ls_weighting_scheme calc
_refine_ls_wR_factor_gt 0.1147
_refine_ls_wR_factor_ref 0.1627
_reflns_number_gt 1372
_reflns_number_total 3221
_reflns_threshold_expression >2\s(I)
_cod_data_source_file c2dt30816a.txt
_cod_data_source_block compound_2.2H2O
_cod_depositor_comments
;
The following automatic conversions were performed:

'_symmetry_cell_setting' value 'Orthorhombic' changed to
'orthorhombic' according to
/home/saulius/struct/CIF-dictionaries/cif_core.dic dictionary named
'cif_core.dic' version 2.4.1 from 2010-06-29.

Automatic conversion script
Id: cif_fix_values 1891 2012-01-12 08:04:46Z andrius 

The following automatic conversions were performed:

'_exptl_crystal_density_meas' value 'not measured' was changed to '?'
- the value is perceived as not measured.

Automatic conversion script
Id: cif_fix_values 3008 2015-01-20 13:52:24Z robertas 
;
_cod_original_cell_volume 1831.7(9)
_cod_original_sg_symbol_H-M Pca2(1)
_cod_database_code 7019875

loop_
_symmetry_equiv_pos_as_xyz
'x, y, z'
'-x, -y, z+1/2'
'x+1/2, -y, z'
'-x+1/2, y, z+1/2'

loop_
_atom_site_label
_atom_site_type_symbol
_atom_site_fract_x
_atom_site_fract_y
_atom_site_fract_z
_atom_site_U_iso_or_equiv
_atom_site_adp_type
_atom_site_occupancy
_atom_site_symmetry_multiplicity
_atom_site_calc_flag
_atom_site_refinement_flags
_atom_site_disorder_assembly
_atom_site_disorder_group
N1 N 0.26598(18) 0.7634(11) 0.3589(3) 0.0971(13) Uani 1 1 d . . .
N2 N 0.26401(14) 0.8839(8) 0.2826(3) 0.0820(12) Uani 1 1 d . . .
N3 N 0.38286(14) 0.7207(7) 0.2505(3) 0.0727(11) Uani 1 1 d . . .
H3B H 0.3841 0.7019 0.3035 0.087 Uiso 1 1 calc R . .
N4 N 0.50342(14) 0.5644(8) 0.2538(3) 0.0782(11) Uani 1 1 d . . .
N5 N 0.50321(18) 0.6638(11) 0.3345(3) 0.0955(13) Uani 1 1 d . . .
C1 C 0.2119(3) 0.4239(16) 0.4443(5) 0.175(4) Uani 1 1 d . . .
H1A H 0.1808 0.3063 0.4377 0.262 Uiso 1 1 calc R . .
H1B H 0.2075 0.5642 0.4893 0.262 Uiso 1 1 calc R . .
H1C H 0.2404 0.2910 0.4561 0.262 Uiso 1 1 calc R . .
C2 C 0.2227(3) 0.5972(14) 0.3654(5) 0.113(2) Uani 1 1 d . . .
C3 C 0.1946(2) 0.6145(16) 0.2932(6) 0.122(2) Uani 1 1 d . . .
H3A H 0.1632 0.5185 0.2823 0.146 Uiso 1 1 calc R . .
C4 C 0.2216(2) 0.8006(12) 0.2404(5) 0.0958(18) Uani 1 1 d . . .
C5 C 0.20997(19) 0.9021(17) 0.1553(5) 0.136(2) Uani 1 1 d . . .
H5A H 0.2377 1.0285 0.1356 0.204 Uiso 1 1 calc R . .
H5B H 0.1782 1.0155 0.1552 0.204 Uiso 1 1 calc R . .
H5C H 0.2065 0.7286 0.1197 0.204 Uiso 1 1 calc R . .
C6 C 0.30643(17) 1.0757(10) 0.2511(4) 0.0916(14) Uani 1 1 d . . .
H6A H 0.3215 1.1881 0.2969 0.110 Uiso 1 1 calc R . .
H6B H 0.2925 1.2213 0.2118 0.110 Uiso 1 1 calc R . .
C7 C 0.34758(17) 0.8928(9) 0.2098(4) 0.0719(12) Uani 1 1 d . . .
C8 C 0.3589(2) 0.8628(11) 0.1278(4) 0.0889(15) Uani 1 1 d . . .
H8A H 0.3414 0.9581 0.0846 0.107 Uiso 1 1 calc R . .
C9 C 0.4015(2) 0.6631(12) 0.1190(4) 0.0937(16) Uani 1 1 d . . .
H9A H 0.4165 0.6001 0.0695 0.112 Uiso 1 1 calc R . .
C10 C 0.41615(17) 0.5809(10) 0.1969(4) 0.0720(12) Uani 1 1 d . . .
C11 C 0.45880(17) 0.3876(10) 0.2250(4) 0.0962(17) Uani 1 1 d . . .
H11A H 0.4696 0.2572 0.1797 0.115 Uiso 1 1 calc R . .
H11B H 0.4467 0.2589 0.2698 0.115 Uiso 1 1 calc R . .
C12 C 0.5524(2) 0.5953(17) 0.1231(4) 0.136(2) Uani 1 1 d . . .
H12A H 0.5832 0.6951 0.1038 0.204 Uiso 1 1 calc R . .
H12B H 0.5232 0.6627 0.0911 0.204 Uiso 1 1 calc R . .
H12C H 0.5563 0.3797 0.1171 0.204 Uiso 1 1 calc R . .
C13 C 0.5439(2) 0.6700(11) 0.2117(4) 0.0861(16) Uani 1 1 d . . .
C14 C 0.5708(2) 0.8405(13) 0.2666(5) 0.106(2) Uani 1 1 d . . .
H14A H 0.6015 0.9436 0.2556 0.127 Uiso 1 1 calc R . .
C15 C 0.5454(3) 0.8360(13) 0.3407(5) 0.1001(17) Uani 1 1 d . . .
C16 C 0.5596(3) 0.9875(18) 0.4206(5) 0.168(3) Uani 1 1 d . . .
H16A H 0.5345 0.9365 0.4623 0.252 Uiso 1 1 calc R . .
H16B H 0.5601 1.2036 0.4128 0.252 Uiso 1 1 calc R . .
H16C H 0.5933 0.9198 0.4379 0.252 Uiso 1 1 calc R . .
O1 O 0.4129(3) 0.505(2) 0.4204(4) 0.180(3) Uani 0.683(5) 1 d P A 1
O2 O 0.3525(3) 0.981(2) 0.4673(5) 0.179(2) Uani 0.683(5) 1 d P A 1
O1' O 0.4352(6) 0.919(5) 0.4580(8) 0.180(3) Uani 0.317(5) 1 d P A 2
O2' O 0.3490(7) 0.587(4) 0.4528(9) 0.179(2) Uani 0.317(5) 1 d P A 2

loop_
_atom_site_aniso_label
_atom_site_aniso_U_11
_atom_site_aniso_U_22
_atom_site_aniso_U_33
_atom_site_aniso_U_23
_atom_site_aniso_U_13
_atom_site_aniso_U_12
N1 0.098(4) 0.071(3) 0.122(4) -0.013(3) 0.021(3) 0.004(3)
N2 0.060(3) 0.059(2) 0.127(4) -0.019(3) 0.012(3) -0.004(2)
N3 0.067(2) 0.055(2) 0.096(3) 0.005(2) -0.002(3) -0.0098(19)
N4 0.063(3) 0.063(2) 0.109(4) 0.004(3) -0.006(3) 0.005(2)
N5 0.088(3) 0.088(3) 0.110(4) 0.008(3) -0.009(3) 0.019(3)
C1 0.224(8) 0.102(5) 0.198(9) 0.000(6) 0.122(7) -0.003(5)
C2 0.116(6) 0.063(4) 0.160(7) -0.022(5) 0.064(5) -0.002(4)
C3 0.077(4) 0.090(4) 0.198(8) -0.054(5) 0.035(5) -0.019(4)
C4 0.065(3) 0.075(4) 0.147(6) -0.030(4) 0.009(4) -0.001(3)
C5 0.093(4) 0.154(6) 0.161(7) -0.034(5) -0.013(4) 0.015(4)
C6 0.076(3) 0.061(3) 0.137(4) -0.006(4) 0.005(3) -0.008(3)
C7 0.062(3) 0.051(3) 0.102(4) -0.002(3) -0.006(3) -0.007(2)
C8 0.073(3) 0.080(4) 0.114(5) 0.013(3) -0.017(3) -0.004(3)
C9 0.080(3) 0.092(4) 0.110(5) -0.009(4) 0.003(4) -0.014(3)
C10 0.058(3) 0.050(3) 0.108(4) -0.002(3) 0.000(3) -0.005(2)
C11 0.077(3) 0.061(3) 0.151(5) -0.006(3) -0.003(3) -0.009(3)
C12 0.108(4) 0.166(7) 0.134(6) -0.017(5) 0.029(4) 0.006(4)
C13 0.061(3) 0.067(3) 0.130(6) 0.007(3) 0.005(4) 0.004(3)
C14 0.067(3) 0.082(4) 0.169(7) 0.023(5) -0.025(4) -0.004(3)
C15 0.105(5) 0.081(4) 0.115(5) -0.004(4) -0.034(5) 0.019(4)
C16 0.212(7) 0.136(6) 0.157(7) -0.023(5) -0.095(6) 0.035(5)
O1 0.173(5) 0.246(7) 0.120(4) 0.021(5) 0.018(4) -0.007(5)
O2 0.199(6) 0.186(6) 0.153(5) -0.009(5) -0.036(4) -0.011(6)
O1' 0.173(5) 0.246(7) 0.120(4) 0.021(5) 0.018(4) -0.007(5)
O2' 0.199(6) 0.186(6) 0.153(5) -0.009(5) -0.036(4) -0.011(6)

loop_
_atom_type_symbol
_atom_type_description
_atom_type_scat_dispersion_real
_atom_type_scat_dispersion_imag
_atom_type_scat_source
C C 0.0033 0.0016 'International Tables Vol C Tables 4.2.6.8 and 6.1.1.4'
H H 0.0000 0.0000 'International Tables Vol C Tables 4.2.6.8 and 6.1.1.4'
N N 0.0061 0.0033 'International Tables Vol C Tables 4.2.6.8 and 6.1.1.4'
O O 0.0106 0.0060 'International Tables Vol C Tables 4.2.6.8 and 6.1.1.4'

loop_
_geom_angle_atom_site_label_1
_geom_angle_atom_site_label_2
_geom_angle_atom_site_label_3
_geom_angle
C2 N1 N2 104.9(6)
C4 N2 N1 112.9(5)
C4 N2 C6 126.0(6)
N1 N2 C6 121.0(5)
C7 N3 C10 111.7(4)
C7 N3 H3B 124.2
C10 N3 H3B 124.2
C13 N4 N5 112.1(5)
C13 N4 C11 129.8(6)
N5 N4 C11 117.9(5)
C15 N5 N4 104.4(5)
C2 C1 H1A 109.5
C2 C1 H1B 109.5
H1A C1 H1B 109.5
C2 C1 H1C 109.5
H1A C1 H1C 109.5
H1B C1 H1C 109.5
N1 C2 C3 110.1(6)
N1 C2 C1 119.8(9)
C3 C2 C1 130.1(9)
C4 C3 C2 106.9(6)
C4 C3 H3A 126.5
C2 C3 H3A 126.5
N2 C4 C3 105.2(7)
N2 C4 C5 123.8(6)
C3 C4 C5 131.0(7)
C4 C5 H5A 109.5
C4 C5 H5B 109.5
H5A C5 H5B 109.5
C4 C5 H5C 109.5
H5A C5 H5C 109.5
H5B C5 H5C 109.5
N2 C6 C7 111.9(3)
N2 C6 H6A 109.2
C7 C6 H6A 109.2
N2 C6 H6B 109.2
C7 C6 H6B 109.2
H6A C6 H6B 107.9
N3 C7 C8 105.8(4)
N3 C7 C6 124.4(5)
C8 C7 C6 129.8(5)
C7 C8 C9 108.9(5)
C7 C8 H8A 125.5
C9 C8 H8A 125.5
C10 C9 C8 106.8(5)
C10 C9 H9A 126.6
C8 C9 H9A 126.6
C9 C10 N3 106.8(5)
C9 C10 C11 130.6(6)
N3 C10 C11 122.7(6)
C10 C11 N4 112.3(3)
C10 C11 H11A 109.1
N4 C11 H11A 109.1
C10 C11 H11B 109.1
N4 C11 H11B 109.1
H11A C11 H11B 107.9
C13 C12 H12A 109.5
C13 C12 H12B 109.5
H12A C12 H12B 109.5
C13 C12 H12C 109.5
H12A C12 H12C 109.5
H12B C12 H12C 109.5
N4 C13 C14 105.2(6)
N4 C13 C12 122.0(6)
C14 C13 C12 132.7(6)
C13 C14 C15 108.5(5)
C13 C14 H14A 125.7
C15 C14 H14A 125.7
N5 C15 C14 109.7(6)
N5 C15 C16 121.3(8)
C14 C15 C16 129.0(8)
C15 C16 H16A 109.5
C15 C16 H16B 109.5
H16A C16 H16B 109.5
C15 C16 H16C 109.5
H16A C16 H16C 109.5
H16B C16 H16C 109.5

loop_
_geom_bond_atom_site_label_1
_geom_bond_atom_site_label_2
_geom_bond_distance
N1 C2 1.339(7)
N1 N2 1.339(5)
N2 C4 1.340(6)
N2 C6 1.473(6)
N3 C7 1.354(5)
N3 C10 1.365(6)
N3 H3B 0.8600
N4 C13 1.330(6)
N4 N5 1.372(6)
N4 C11 1.466(5)
N5 C15 1.329(7)
C1 C2 1.510(9)
C1 H1A 0.9600
C1 H1B 0.9600
C1 H1C 0.9600
C2 C3 1.373(8)
C3 C4 1.372(9)
C3 H3A 0.9300
C4 C5 1.472(8)
C5 H5A 0.9600
C5 H5B 0.9600
C5 H5C 0.9600
C6 C7 1.490(6)
C6 H6A 0.9700
C6 H6B 0.9700
C7 C8 1.359(6)
C8 C9 1.415(7)
C8 H8A 0.9300
C9 C10 1.360(6)
C9 H9A 0.9300
C10 C11 1.463(6)
C11 H11A 0.9700
C11 H11B 0.9700
C12 C13 1.481(7)
C12 H12A 0.9600
C12 H12B 0.9600
C12 H12C 0.9600
C13 C14 1.352(8)
C14 C15 1.363(8)
C14 H14A 0.9300
C15 C16 1.497(9)
C16 H16A 0.9600
C16 H16B 0.9600
C16 H16C 0.9600

loop_
_geom_hbond_atom_site_label_D
_geom_hbond_atom_site_label_H
_geom_hbond_atom_site_label_A
_geom_hbond_distance_DH
_geom_hbond_distance_HA
_geom_hbond_distance_DA
_geom_hbond_angle_DHA
N3 H3B O1 0.86 2.20 3.000(8) 154.4
N3 H3B O2' 0.86 2.62 3.427(16) 156.7

loop_
_geom_torsion_atom_site_label_1
_geom_torsion_atom_site_label_2
_geom_torsion_atom_site_label_3
_geom_torsion_atom_site_label_4
_geom_torsion
C2 N1 N2 C4 -0.2(5)
C2 N1 N2 C6 -177.9(4)
C13 N4 N5 C15 0.0(5)
C11 N4 N5 C15 -174.8(4)
N2 N1 C2 C3 0.4(6)
N2 N1 C2 C1 179.7(4)
N1 C2 C3 C4 -0.3(7)
C1 C2 C3 C4 -179.6(5)
N1 N2 C4 C3 0.1(5)
C6 N2 C4 C3 177.6(4)
N1 N2 C4 C5 179.8(5)
C6 N2 C4 C5 -2.7(7)
C2 C3 C4 N2 0.2(6)
C2 C3 C4 C5 -179.5(6)
C4 N2 C6 C7 -89.0(6)
N1 N2 C6 C7 88.3(6)
C10 N3 C7 C8 -0.3(5)
C10 N3 C7 C6 -179.4(4)
N2 C6 C7 N3 -74.9(6)
N2 C6 C7 C8 106.3(6)
N3 C7 C8 C9 1.1(5)
C6 C7 C8 C9 -179.9(4)
C7 C8 C9 C10 -1.5(6)
C8 C9 C10 N3 1.3(5)
C8 C9 C10 C11 -177.8(4)
C7 N3 C10 C9 -0.7(5)
C7 N3 C10 C11 178.5(3)
C9 C10 C11 N4 100.1(6)
N3 C10 C11 N4 -78.8(6)
C13 N4 C11 C10 -88.9(6)
N5 N4 C11 C10 84.9(6)
N5 N4 C13 C14 0.4(5)
C11 N4 C13 C14 174.4(4)
N5 N4 C13 C12 -179.6(4)
C11 N4 C13 C12 -5.6(7)
N4 C13 C14 C15 -0.7(6)
C12 C13 C14 C15 179.3(5)
N4 N5 C15 C14 -0.5(6)
N4 N5 C15 C16 -179.5(5)
C13 C14 C15 N5 0.7(6)
C13 C14 C15 C16 179.6(5)
